data_9005656
loop_
_publ_author_name
'Bosi, F.'
'Lucchesi, S.'

_publ_section_title
;
 Crystal chemistry of the schorl-dravite series
 Note: TourmalineTM60e
;
_journal_name_full 'European Journal of Mineralogy'
_journal_page_first 335
_journal_page_last 344
_journal_paper_doi 10.1127/0935-1221/2004/0016-0335
_journal_volume 16
_journal_year 2004
_chemical_compound_source 'Bovey Tracy, Devonshire, England'
_chemical_formula_sum
;Al6.3 B3 Ca0.093 F0.205 Fe1.734 H0.443 K0.009 Mg0.975 Mn0.012 Na0.682 O30.795
 Si5.874 Ti0.081 Zn0.015
;
_chemical_name_mineral Hydroxy-schorl
_space_group_IT_number 160
_symmetry_space_group_name_Hall 'R 3 -2"'
_symmetry_space_group_name_H-M 'R 3 m :H'
_cell_angle_alpha 90
_cell_angle_beta 90
_cell_angle_gamma 120
_cell_formula_units_Z 3
_cell_length_a 15.9856
_cell_length_b 15.9856
_cell_length_c 7.1840
_cell_volume 1589.845
_database_code_amcsd 0007047
_exptl_crystal_density_diffrn 3.166
_cod_original_sg_symbol_H-M 'R 3 m'
_cod_original_formula_sum
;Na.682 Ca.093 K.009 Fe1.734 Al6.3 Mg.975 Ti.081 Zn.015 Mn.012 Si5.874 B3
 O30.795 F.205 H.443
;
_cod_database_code 9005656

loop_
_space_group_symop_operation_xyz
x,y,z
2/3+x,1/3+y,1/3+z
1/3+x,2/3+y,2/3+z
x,x-y,z
2/3+x,1/3+x-y,1/3+z
1/3+x,2/3+x-y,2/3+z
-y,-x,z
2/3-y,1/3-x,1/3+z
1/3-y,2/3-x,2/3+z
-x+y,y,z
2/3-x+y,1/3+y,1/3+z
1/3-x+y,2/3+y,2/3+z
-y,x-y,z
2/3-y,1/3+x-y,1/3+z
1/3-y,2/3+x-y,2/3+z
-x+y,-x,z
2/3-x+y,1/3-x,1/3+z
1/3-x+y,2/3-x,2/3+z

loop_
_atom_site_label
_atom_site_fract_x
_atom_site_fract_y
_atom_site_fract_z
_atom_site_occupancy
_atom_site_type_symbol
_atom_site_attached_hydrogens
NaX 0.00000 0.00000 0.22615 0.68200 Na 0
CaX 0.00000 0.00000 0.22615 0.09300 Ca 0
KX 0.00000 0.00000 0.22615 0.00900 K 0
Fe2+Y 0.12432 0.06216 0.63004 0.40800 Fe 0
AlY 0.12432 0.06216 0.63004 0.31000 Al 0
MgY 0.12432 0.06216 0.63004 0.15300 Mg 0
Fe3+Y 0.12432 0.06216 0.63004 0.09000 Fe 0
Ti4+Y 0.12432 0.06216 0.63004 0.02700 Ti 0
ZnY 0.12432 0.06216 0.63004 0.00500 Zn 0
Mn2+Y 0.12432 0.06216 0.63004 0.00400 Mn 0
AlZ 0.29837 0.26172 0.61130 0.87400 Al 0
MgZ 0.29837 0.26172 0.61130 0.08600 Mg 0
Fe2+Z 0.29837 0.26172 0.61130 0.03900 Fe 0
Fe3+Z 0.29837 0.26172 0.61130 0.00100 Fe 0
SiT 0.19179 0.18989 0.00000 0.97900 Si 0
AlT 0.19179 0.18989 0.00000 0.02100 Al 0
B 0.11016 0.22032 0.45485 1.00000 B 0
O-H1W 0.00000 0.00000 0.77957 0.44300 O 1
O1W 0.00000 0.00000 0.77957 0.35200 O 0
F1W 0.00000 0.00000 0.77957 0.20500 F 0
O2 0.06134 0.12268 0.48358 1.00000 O 0
O3V 0.26782 0.13391 0.51073 1.00000 O 0
O4 0.09302 0.18604 0.06911 1.00000 O 0
O5 0.18550 0.09275 0.09080 1.00000 O 0
O6 0.19708 0.18716 0.77670 1.00000 O 0
O7 0.28482 0.28505 0.07962 1.00000 O 0
O8 0.20962 0.27036 0.44127 1.00000 O 0

loop_
_cod_changelog_entry_id
_cod_changelog_entry_author
_cod_changelog_entry_date
_cod_changelog_entry_text
1
;cod-tools version 3.8.0
Id: cif_guess_AMCSD_atom_types 9581 2023-05-17 12:35:41Z saulius
;
2023-05-23T09:18:30+03:00
;Derived atom types and hydrogen counts
from atom names that follow the AMCSD naming convention
(Wat == water, O-H == hydroxyl).
;

loop_
_cod_related_entry_id
_cod_related_entry_database
_cod_related_entry_code
1 AMCSD 0007047
